data_8103904
loop_
_publ_author_name
'Somer, M.'
'Carrillo-Cabrera, W.'
'von Schnering, H.G.'
'Peters, K.'
'Peters, E.M.'

_publ_section_title
;
 Crystal structure of dipotassium lithium diarsenidoindate, K2 Li In As2
;
_journal_name_full 'Zeitschrift fuer Kristallographie (149,1979-)'
_journal_page_first 959
_journal_page_last 959
_journal_volume 210
_journal_year 1995
_chemical_formula_sum 'As2 In K2 Li'
_chemical_name_systematic 'K2 Li (In As2)'
_space_group_IT_number 64
_symmetry_space_group_name_Hall '-C 2ac 2'
_symmetry_space_group_name_H-M 'C m c a'
_cell_angle_alpha 90
_cell_angle_beta 90
_cell_angle_gamma 90
_cell_formula_units_Z 8
_cell_length_a 12.853
_cell_length_b 15.514
_cell_length_c 6.392
_cell_volume 1274.574
_citation_journal_id_ASTM ZEKRDZ
_cod_data_source_file Somer_ZEKRDZ_1995_1864.cif
_cod_data_source_block As2In1K2Li1
_cod_original_formula_sum 'As2 In1 K2 Li1'
_cod_database_code 8103904

loop_
_symmetry_equiv_pos_as_xyz
x,y,z
-x+1/2,-y,z+1/2
x,-y,-z
-x+1/2,y,-z+1/2
-x,-y,-z
x-1/2,y,-z-1/2
-x,y,z
x-1/2,-y,z-1/2
x+1/2,y+1/2,z
-x+1,-y+1/2,z+1/2
x+1/2,-y+1/2,-z
-x+1,y+1/2,-z+1/2
-x+1/2,-y+1/2,-z
x,y+1/2,-z-1/2
-x+1/2,y+1/2,z
x,-y+1/2,z-1/2

loop_
_atom_site_label
_atom_site_type_symbol
_atom_site_fract_x
_atom_site_fract_y
_atom_site_fract_z
_atom_site_occupancy
_atom_site_U_iso_or_equiv
Li1 Li+1 0.3785 0 0 1 0.0
K2 K+1 0 0.32585 0.22399 1 0.0
As1 As-3 0.25 0.39976 0.25 1 0.0
In1 In+3 0.13192 0 0 1 0.0
As2 As-3 0 0.09792 0.22754 1 0.0
K1 K+1 0.25 0.17723 0.25 1 0.0
